data_4080277
loop_
_publ_author_name
'Sobaczynski, Adam P.'
'Bauer, Tobias'
'Kempe, Rhett'

_publ_section_title
;
 Heterometallic Hydride Complexes of Rare-Earth Metals and Ruthenium
 through C--H Bond Activation
;
_journal_issue 5
_journal_name_full Organometallics
_journal_page_first 1363
_journal_paper_doi 10.1021/om301039g
_journal_volume 32
_journal_year 2013
_chemical_formula_sum 'C50 H82 O2 P4 Ru2 Y2'
_chemical_formula_weight 1219.00
_chemical_name_systematic
;
 ?
;
_space_group_IT_number 14
_symmetry_cell_setting monoclinic
_symmetry_space_group_name_Hall '-P 2yn'
_symmetry_space_group_name_H-M 'P 1 21/n 1'
_atom_sites_solution_hydrogens geom
_atom_sites_solution_primary direct
_atom_sites_solution_secondary difmap
_audit_creation_method SHELXL-97
_cell_angle_alpha 90.00
_cell_angle_beta 113.074(6)
_cell_angle_gamma 90.00
_cell_formula_units_Z 2
_cell_length_a 9.7450(7)
_cell_length_b 25.8100(19)
_cell_length_c 11.9330(9)
_cell_measurement_reflns_used 10067
_cell_measurement_temperature 133(2)
_cell_volume 2761.3(4)
_computing_cell_refinement X-AREA-STOE
_computing_data_collection X-AREA-STOE
_computing_data_reduction X-AREA-STOE
_computing_structure_refinement 'SHELXL-97 (Sheldrick, 2008)'
_computing_structure_solution SIR-97
_diffrn_ambient_temperature 133(2)
_diffrn_measured_fraction_theta_full 0.998
_diffrn_measured_fraction_theta_max 0.998
_diffrn_measurement_device_type STOE-IPDSII
_diffrn_measurement_method Omega-Scan
_diffrn_radiation_monochromator graphite
_diffrn_radiation_source 'fine-focus sealed tube'
_diffrn_radiation_type MoK\a
_diffrn_radiation_wavelength 0.71069
_diffrn_reflns_av_R_equivalents 0.0841
_diffrn_reflns_av_sigmaI/netI 0.2018
_diffrn_reflns_limit_h_max 11
_diffrn_reflns_limit_h_min -11
_diffrn_reflns_limit_k_max 0
_diffrn_reflns_limit_k_min -30
_diffrn_reflns_limit_l_max 13
_diffrn_reflns_limit_l_min -13
_diffrn_reflns_number 9116
_diffrn_reflns_theta_full 24.59
_diffrn_reflns_theta_max 24.59
_diffrn_reflns_theta_min 1.58
_exptl_absorpt_coefficient_mu 2.768
_exptl_absorpt_correction_T_max 0.7421
_exptl_absorpt_correction_T_min 0.5025
_exptl_absorpt_correction_type numerical
_exptl_crystal_colour colorless
_exptl_crystal_density_diffrn 1.466
_exptl_crystal_density_method 'not measured'
_exptl_crystal_description plate
_exptl_crystal_F_000 1248
_exptl_crystal_size_max 0.18
_exptl_crystal_size_mid 0.16
_exptl_crystal_size_min 0.11
_refine_diff_density_max 0.647
_refine_diff_density_min -0.295
_refine_diff_density_rms 0.075
_refine_ls_extinction_method none
_refine_ls_goodness_of_fit_ref 0.613
_refine_ls_hydrogen_treatment mixed
_refine_ls_matrix_type full
_refine_ls_number_parameters 284
_refine_ls_number_reflns 4627
_refine_ls_number_restraints 0
_refine_ls_restrained_S_all 0.613
_refine_ls_R_factor_all 0.1306
_refine_ls_R_factor_gt 0.0394
_refine_ls_shift/su_max 0.001
_refine_ls_shift/su_mean 0.000
_refine_ls_structure_factor_coef Fsqd
_refine_ls_weighting_details 'calc w=1/[\s^2^(Fo^2^)+(0.0135P)^2^+0.0000P] where P=(Fo^2^+2Fc^2^)/3'
_refine_ls_weighting_scheme calc
_refine_ls_wR_factor_gt 0.0670
_refine_ls_wR_factor_ref 0.0843
_reflns_number_gt 1808
_reflns_number_total 4627
_reflns_threshold_expression >2\s(I)
_cod_data_source_file om301039g_si_003.cif
_cod_data_source_block t323mpma
_cod_original_sg_symbol_H-M P2(1)/n
_cod_database_code 4080277
_cell_measurement_2theta_min 3.16
_cell_measurement_2theta_max 49.83

loop_
_symmetry_equiv_pos_as_xyz
'x, y, z'
'-x+1/2, y+1/2, -z+1/2'
'-x, -y, -z'
'x-1/2, -y-1/2, z-1/2'

loop_
_atom_site_label
_atom_site_type_symbol
_atom_site_fract_x
_atom_site_fract_y
_atom_site_fract_z
_atom_site_U_iso_or_equiv
_atom_site_adp_type
_atom_site_occupancy
_atom_site_symmetry_multiplicity
_atom_site_calc_flag
_atom_site_refinement_flags
C1 C 0.7211(9) -0.0231(3) 0.3061(7) 0.053(2) Uani 1 1 d .
H1 H 0.7641 -0.0440 0.2628 0.063 Uiso 1 1 calc R
C2 C 0.5689(9) -0.0113(3) 0.2627(8) 0.056(2) Uani 1 1 d .
H2 H 0.4941 -0.0215 0.1868 0.068 Uiso 1 1 calc R
C3 C 0.5484(10) 0.0185(4) 0.3532(9) 0.067(3) Uani 1 1 d .
H3 H 0.4565 0.0322 0.3502 0.080 Uiso 1 1 calc R
C4 C 0.6864(9) 0.0243(3) 0.4478(8) 0.054(2) Uani 1 1 d .
H4 H 0.7013 0.0424 0.5209 0.065 Uiso 1 1 calc R
C5 C 0.8060(9) -0.0003(3) 0.4237(7) 0.047(2) Uani 1 1 d .
C6 C 0.8051(10) 0.1439(3) 0.1215(9) 0.068(3) Uani 1 1 d .
H6A H 0.8582 0.1681 0.1890 0.082 Uiso 1 1 calc R
H6B H 0.8425 0.1495 0.0564 0.082 Uiso 1 1 calc R
C7 C 0.6392(11) 0.1550(4) 0.0724(8) 0.077(3) Uani 1 1 d .
H7A H 0.5934 0.1448 -0.0145 0.092 Uiso 1 1 calc R
H7B H 0.6233 0.1926 0.0777 0.092 Uiso 1 1 calc R
C8 C 1.0383(8) 0.0730(4) 0.2623(7) 0.064(2) Uani 1 1 d .
H8A H 1.0930 0.1043 0.2552 0.076 Uiso 1 1 calc R
H8B H 1.0831 0.0416 0.2429 0.076 Uiso 1 1 calc R
C9 C 0.8022(10) 0.0415(3) 0.0370(8) 0.071(3) Uani 1 1 d .
H9A H 0.8706 0.0522 -0.0008 0.106 Uiso 1 1 calc R
H9B H 0.6992 0.0485 -0.0191 0.106 Uiso 1 1 calc R
H9C H 0.8143 0.0043 0.0552 0.106 Uiso 1 1 calc R
C10 C 0.3780(9) 0.0947(4) 0.0378(9) 0.084(3) Uani 1 1 d .
H10A H 0.3102 0.0819 0.0742 0.125 Uiso 1 1 calc R
H10B H 0.4035 0.0664 -0.0052 0.125 Uiso 1 1 calc R
H10C H 0.3291 0.1226 -0.0199 0.125 Uiso 1 1 calc R
C11 C 0.4731(10) 0.1708(3) 0.2216(9) 0.079(3) Uani 1 1 d .
H11A H 0.3996 0.1909 0.1555 0.118 Uiso 1 1 calc R
H11B H 0.5543 0.1936 0.2717 0.118 Uiso 1 1 calc R
H11C H 0.4250 0.1555 0.2721 0.118 Uiso 1 1 calc R
C12 C 1.4718(9) 0.2210(3) 0.5818(8) 0.055(2) Uani 1 1 d .
H12A H 1.5056 0.2156 0.5154 0.082 Uiso 1 1 calc R
H12B H 1.5524 0.2120 0.6596 0.082 Uiso 1 1 calc R
H12C H 1.4441 0.2574 0.5833 0.082 Uiso 1 1 calc R
C13 C 1.3893(8) 0.1304(3) 0.5535(8) 0.055(2) Uani 1 1 d .
H13A H 1.3035 0.1069 0.5288 0.083 Uiso 1 1 calc R
H13B H 1.4631 0.1197 0.6332 0.083 Uiso 1 1 calc R
H13C H 1.4345 0.1290 0.4932 0.083 Uiso 1 1 calc R
C14 C 0.9580(9) 0.0886(3) 0.7533(8) 0.060(2) Uani 1 1 d .
H14A H 0.8672 0.0747 0.7585 0.090 Uiso 1 1 calc R
H14B H 1.0445 0.0793 0.8269 0.090 Uiso 1 1 calc R
H14C H 0.9699 0.0741 0.6817 0.090 Uiso 1 1 calc R
C15 C 1.2137(9) 0.2031(3) 0.4387(7) 0.053(2) Uani 1 1 d .
H15A H 1.1233 0.1828 0.4238 0.080 Uiso 1 1 calc R
H15B H 1.2483 0.1968 0.3730 0.080 Uiso 1 1 calc R
H15C H 1.1917 0.2400 0.4413 0.080 Uiso 1 1 calc R
C16 C 0.9001(9) 0.1659(3) 0.8450(8) 0.065(3) Uani 1 1 d .
H16A H 0.8904 0.2037 0.8441 0.098 Uiso 1 1 calc R
H16B H 0.9764 0.1549 0.9233 0.098 Uiso 1 1 calc R
H16C H 0.8044 0.1500 0.8339 0.098 Uiso 1 1 calc R
C17 C 0.8209(8) 0.1641(3) 0.6216(7) 0.056(2) Uani 1 1 d .
H17A H 0.8038 0.2016 0.6208 0.083 Uiso 1 1 calc R
H17B H 0.7294 0.1457 0.6129 0.083 Uiso 1 1 calc R
H17C H 0.8492 0.1549 0.5538 0.083 Uiso 1 1 calc R
C18 C 0.9459(9) 0.1489(3) 0.7416(7) 0.048(2) Uani 1 1 d .
C19 C 1.0937(9) 0.1730(3) 0.7506(8) 0.046(2) Uani 1 1 d .
C20 C 1.1724(10) 0.2066(3) 0.8477(7) 0.050(2) Uani 1 1 d .
H20 H 1.1369 0.2122 0.9104 0.060 Uiso 1 1 calc R
C21 C 1.3012(9) 0.2317(3) 0.8533(8) 0.051(2) Uani 1 1 d .
H21 H 1.3533 0.2542 0.9192 0.061 Uiso 1 1 calc R
C22 C 1.3519(9) 0.2237(3) 0.7640(7) 0.045(2) Uani 1 1 d .
H22 H 1.4400 0.2412 0.7692 0.054 Uiso 1 1 calc R
C23 C 1.2804(9) 0.1908(3) 0.6638(7) 0.042(2) Uani 1 1 d .
C24 C 1.1498(9) 0.1648(3) 0.6599(7) 0.040(2) Uani 1 1 d .
C25 C 1.3368(8) 0.1867(3) 0.5618(7) 0.045(2) Uani 1 1 d .
O1 O 1.0822(5) 0.1301(2) 0.5706(4) 0.0449(14) Uani 1 1 d .
Y1 Y 1.01511(8) 0.06722(4) 0.45473(7) 0.0465(2) Uani 1 1 d .
Ru1 Ru 0.70202(7) 0.06134(3) 0.28577(6) 0.0487(2) Uani 1 1 d .
P1 P 0.5477(3) 0.11957(9) 0.1574(2) 0.0599(7) Uani 1 1 d .
P2 P 0.8435(3) 0.07741(9) 0.1765(2) 0.0550(7) Uani 1 1 d .
H1RU H 0.776(5) 0.1023(19) 0.371(4) 0.007(13) Uiso 1 1 d .

loop_
_atom_site_aniso_label
_atom_site_aniso_U_11
_atom_site_aniso_U_22
_atom_site_aniso_U_33
_atom_site_aniso_U_23
_atom_site_aniso_U_13
_atom_site_aniso_U_12
C1 0.049(6) 0.056(5) 0.048(5) 0.011(4) 0.014(5) 0.003(4)
C2 0.048(6) 0.047(6) 0.058(6) 0.013(5) 0.002(5) -0.006(5)
C3 0.060(6) 0.061(6) 0.079(7) 0.014(6) 0.026(6) 0.007(5)
C4 0.048(5) 0.048(5) 0.062(6) -0.004(5) 0.017(5) 0.001(4)
C5 0.047(6) 0.044(5) 0.053(5) 0.000(4) 0.024(4) -0.002(4)
C6 0.083(7) 0.052(6) 0.080(7) 0.013(5) 0.043(6) -0.006(5)
C7 0.077(7) 0.076(7) 0.074(7) 0.014(6) 0.026(6) 0.006(6)
C8 0.063(5) 0.074(7) 0.064(5) -0.004(5) 0.035(4) -0.016(5)
C9 0.079(7) 0.065(7) 0.069(6) 0.000(5) 0.029(5) -0.017(5)
C10 0.064(7) 0.068(7) 0.086(7) 0.026(6) -0.005(6) -0.011(5)
C11 0.076(7) 0.051(6) 0.097(8) 0.007(6) 0.020(6) 0.015(5)
C12 0.045(5) 0.050(5) 0.075(6) 0.004(5) 0.030(5) 0.005(4)
C13 0.046(5) 0.055(6) 0.073(6) 0.005(5) 0.033(5) 0.003(4)
C14 0.061(6) 0.063(6) 0.065(6) -0.001(5) 0.034(5) -0.001(5)
C15 0.052(5) 0.056(6) 0.055(5) 0.008(4) 0.023(5) 0.007(4)
C16 0.069(6) 0.074(7) 0.068(6) -0.006(5) 0.043(5) -0.008(5)
C17 0.039(5) 0.066(6) 0.066(6) -0.004(5) 0.025(5) 0.002(4)
C18 0.046(5) 0.048(5) 0.056(5) -0.005(4) 0.027(4) 0.002(4)
C19 0.044(5) 0.042(5) 0.050(5) 0.006(4) 0.014(4) 0.007(4)
C20 0.054(6) 0.054(6) 0.048(5) 0.001(5) 0.027(5) 0.011(5)
C21 0.051(6) 0.049(5) 0.052(5) 0.003(5) 0.019(5) 0.000(4)
C22 0.038(5) 0.045(5) 0.046(5) 0.003(4) 0.009(4) 0.004(4)
C23 0.044(5) 0.042(5) 0.041(5) 0.004(4) 0.018(4) 0.010(4)
C24 0.034(4) 0.040(5) 0.046(6) 0.001(4) 0.015(4) 0.003(4)
C25 0.039(5) 0.036(5) 0.060(6) 0.003(4) 0.020(4) -0.002(4)
O1 0.037(3) 0.052(4) 0.044(3) -0.006(3) 0.015(3) 0.004(3)
Y1 0.0474(5) 0.0452(5) 0.0483(5) -0.0023(5) 0.0203(4) -0.0051(5)
Ru1 0.0484(4) 0.0464(4) 0.0478(4) 0.0032(4) 0.0151(3) -0.0046(4)
P1 0.0588(16) 0.0513(15) 0.0597(16) 0.0069(12) 0.0126(13) -0.0033(13)
P2 0.0652(15) 0.0526(17) 0.0456(13) -0.0019(11) 0.0200(11) -0.0074(13)

loop_
_atom_type_symbol
_atom_type_description
_atom_type_scat_dispersion_real
_atom_type_scat_dispersion_imag
_atom_type_scat_source
C C 0.0033 0.0016 'International Tables Vol C Tables 4.2.6.8 and 6.1.1.4'
H H 0.0000 0.0000 'International Tables Vol C Tables 4.2.6.8 and 6.1.1.4'
O O 0.0106 0.0060 'International Tables Vol C Tables 4.2.6.8 and 6.1.1.4'
Y Y -2.7962 3.5667 'International Tables Vol C Tables 4.2.6.8 and 6.1.1.4'
Ru Ru -1.2594 0.8363 'International Tables Vol C Tables 4.2.6.8 and 6.1.1.4'
P P 0.1023 0.0942 'International Tables Vol C Tables 4.2.6.8 and 6.1.1.4'

loop_
_geom_angle_atom_site_label_1
_geom_angle_atom_site_label_2
_geom_angle_atom_site_label_3
_geom_angle
_geom_angle_site_symmetry_1
_geom_angle_site_symmetry_3
C2 C1 C5 113.0(8) . .
C2 C1 Ru1 73.2(5) . .
C5 C1 Ru1 72.1(5) . .
C1 C2 C3 106.5(8) . .
C1 C2 Ru1 70.0(5) . .
C3 C2 Ru1 72.3(5) . .
C4 C3 C2 107.5(8) . .
C4 C3 Ru1 70.6(5) . .
C2 C3 Ru1 71.3(5) . .
C3 C4 C5 113.0(8) . .
C3 C4 Ru1 73.3(5) . .
C5 C4 Ru1 71.3(5) . .
C1 C5 C4 99.9(7) . .
C1 C5 Ru1 69.7(5) . .
C4 C5 Ru1 70.5(5) . .
C1 C5 Y1 106.7(5) . 3_756
C4 C5 Y1 128.6(6) . 3_756
Ru1 C5 Y1 160.4(4) . 3_756
C1 C5 Y1 122.1(5) . .
C4 C5 Y1 109.0(6) . .
Ru1 C5 Y1 74.4(2) . .
Y1 C5 Y1 93.0(3) 3_756 .
C7 C6 P2 110.7(6) . .
C6 C7 P1 111.6(6) . .
P2 C8 Y1 94.3(3) . .
C17 C18 C16 107.8(7) . .
C17 C18 C19 110.1(7) . .
C16 C18 C19 112.9(7) . .
C17 C18 C14 110.2(7) . .
C16 C18 C14 104.5(7) . .
C19 C18 C14 111.2(7) . .
C24 C19 C20 118.4(8) . .
C24 C19 C18 121.5(7) . .
C20 C19 C18 120.0(8) . .
C21 C20 C19 121.1(8) . .
C22 C21 C20 119.5(8) . .
C21 C22 C23 123.2(8) . .
C22 C23 C24 116.8(7) . .
C22 C23 C25 120.5(7) . .
C24 C23 C25 122.6(7) . .
O1 C24 C19 119.4(7) . .
O1 C24 C23 119.6(7) . .
C19 C24 C23 121.0(7) . .
C23 C25 C12 113.2(7) . .
C23 C25 C15 110.6(6) . .
C12 C25 C15 106.8(7) . .
C23 C25 C13 110.3(6) . .
C12 C25 C13 105.5(6) . .
C15 C25 C13 110.2(7) . .
C24 O1 Y1 168.1(5) . .
O1 Y1 C8 117.9(3) . .
O1 Y1 C5 101.0(2) . 3_756
C8 Y1 C5 107.1(3) . 3_756
O1 Y1 C5 130.4(2) . .
C8 Y1 C5 105.6(3) . .
C5 Y1 C5 87.0(3) 3_756 .
O1 Y1 Ru1 118.20(14) . .
C8 Y1 Ru1 78.92(18) . .
C5 Y1 Ru1 132.12(19) 3_756 .
C5 Y1 Ru1 47.07(18) . .
O1 Y1 P2 123.28(15) . .
C8 Y1 P2 34.92(18) . .
C5 Y1 P2 130.5(2) 3_756 .
C5 Y1 P2 80.77(19) . .
Ru1 Y1 P2 44.37(5) . .
O1 Y1 Y1 125.82(14) . 3_756
C8 Y1 Y1 112.8(2) . 3_756
C5 Y1 Y1 44.76(18) 3_756 3_756
C5 Y1 Y1 42.28(18) . 3_756
Ru1 Y1 Y1 88.37(3) . 3_756
P2 Y1 Y1 108.90(5) . 3_756
C1 Ru1 C4 60.4(3) . .
C1 Ru1 C5 38.2(3) . .
C4 Ru1 C5 38.1(3) . .
C1 Ru1 C2 36.8(3) . .
C4 Ru1 C2 60.7(3) . .
C5 Ru1 C2 64.3(3) . .
C1 Ru1 C3 60.7(3) . .
C4 Ru1 C3 36.1(3) . .
C5 Ru1 C3 63.8(3) . .
C2 Ru1 C3 36.5(3) . .
C1 Ru1 P1 138.1(2) . .
C4 Ru1 P1 128.8(2) . .
C5 Ru1 P1 165.8(2) . .
C2 Ru1 P1 106.0(2) . .
C3 Ru1 P1 102.2(2) . .
C1 Ru1 P2 101.6(2) . .
C4 Ru1 P2 147.4(2) . .
C5 Ru1 P2 110.6(2) . .
C2 Ru1 P2 122.3(3) . .
C3 Ru1 P2 158.8(3) . .
P1 Ru1 P2 83.20(9) . .
C1 Ru1 Y1 87.4(2) . .
C4 Ru1 Y1 80.3(2) . .
C5 Ru1 Y1 58.6(2) . .
C2 Ru1 Y1 121.7(2) . .
C3 Ru1 Y1 116.1(2) . .
P1 Ru1 Y1 132.24(7) . .
P2 Ru1 Y1 71.54(6) . .
C11 P1 C10 101.3(5) . .
C11 P1 C7 103.5(4) . .
C10 P1 C7 103.3(5) . .
C11 P1 Ru1 118.1(3) . .
C10 P1 Ru1 117.2(3) . .
C7 P1 Ru1 111.6(3) . .
C8 P2 C9 107.5(4) . .
C8 P2 C6 106.9(5) . .
C9 P2 C6 102.2(4) . .
C8 P2 Ru1 114.2(3) . .
C9 P2 Ru1 117.9(3) . .
C6 P2 Ru1 107.0(3) . .
C8 P2 Y1 50.8(2) . .
C9 P2 Y1 141.1(3) . .
C6 P2 Y1 114.5(3) . .
Ru1 P2 Y1 64.09(6) . .

loop_
_geom_bond_atom_site_label_1
_geom_bond_atom_site_label_2
_geom_bond_distance
_geom_bond_site_symmetry_2
C1 C2 1.400(10) .
C1 C5 1.446(11) .
C1 Ru1 2.194(8) .
C2 C3 1.403(12) .
C2 Ru1 2.236(8) .
C3 C4 1.384(10) .
C3 Ru1 2.249(9) .
C4 C5 1.451(11) .
C4 Ru1 2.215(9) .
C5 Ru1 2.226(8) .
C5 Y1 2.479(8) 3_756
C5 Y1 2.595(8) .
C6 C7 1.515(11) .
C6 P2 1.823(9) .
C7 P1 1.835(10) .
C8 P2 1.773(8) .
C8 Y1 2.399(7) .
C9 P2 1.808(9) .
C10 P1 1.826(8) .
C11 P1 1.816(9) .
C12 C25 1.525(10) .
C13 C25 1.557(10) .
C14 C18 1.563(11) .
C15 C25 1.548(10) .
C16 C18 1.532(11) .
C17 C18 1.524(10) .
C18 C19 1.534(11) .
C19 C24 1.407(11) .
C19 C20 1.409(11) .
C20 C21 1.391(11) .
C21 C22 1.354(11) .
C22 C23 1.409(10) .
C23 C24 1.424(10) .
C23 C25 1.523(10) .
C24 O1 1.348(8) .
O1 Y1 2.066(5) .
Y1 C5 2.479(8) 3_756
Y1 Ru1 2.9283(10) .
Y1 P2 3.088(2) .
Y1 Y1 3.6803(19) 3_756
Ru1 P1 2.250(2) .
Ru1 P2 2.276(2) .
